data_7016968
loop_
_publ_author_name
'Sun, Ya-Guang'
'Jiang, Bing'
'Cui, Tian-Fang'
'Xiong, Gang'
'Smet, Philippe F.'
'Ding, Fu'
'Gao, En-Jun'
'Lv, Tian-Yi'
'Van den Eeckhout, Koen'
'Poelman, Dirk'
'Verpoort, Francis'

_publ_section_title
;
 Solvothermal synthesis, crystal structure, and properties of
 lanthanide-organic frameworks based on thiophene-2,5-dicarboxylic acid.
;
_journal_issue 43
_journal_name_full 'Dalton transactions (Cambridge, England : 2003)'
_journal_page_first 11581
_journal_page_last 11590
_journal_paper_doi 10.1039/c1dt10156k
_journal_volume 40
_journal_year 2011
_chemical_formula_sum 'C6 H4 N O8 S Tb'
_chemical_formula_weight 409.10
_chemical_name_systematic
;
?
;
_space_group_IT_number 14
_symmetry_cell_setting monoclinic
_symmetry_space_group_name_Hall '-P 2ybc'
_symmetry_space_group_name_H-M 'P 1 21/c 1'
_atom_sites_solution_hydrogens geom
_atom_sites_solution_primary direct
_atom_sites_solution_secondary difmap
_audit_creation_method SHELXL-97
_cell_angle_alpha 90.00
_cell_angle_beta 103.982(6)
_cell_angle_gamma 90.00
_cell_formula_units_Z 4
_cell_length_a 9.971(3)
_cell_length_b 14.389(4)
_cell_length_c 7.971(2)
_cell_measurement_reflns_used 1949
_cell_measurement_temperature 293(2)
_cell_measurement_theta_max 24.99
_cell_measurement_theta_min 2.99
_cell_volume 1109.7(5)
_computing_cell_refinement 'Bruker SMART'
_computing_data_collection 'Bruker SMART'
_computing_data_reduction 'Bruker SMART'
_computing_molecular_graphics 'Bruker SHELXTL'
_computing_publication_material 'Bruker SHELXTL'
_computing_structure_refinement 'SHELXL-97 (Sheldrick, 1997)'
_computing_structure_solution 'SHELXS-97 (Sheldrick, 1990)'
_diffrn_ambient_temperature 293(2)
_diffrn_detector_area_resol_mean 0
_diffrn_measured_fraction_theta_full 0.994
_diffrn_measured_fraction_theta_max 0.994
_diffrn_measurement_method 0
_diffrn_radiation_monochromator graphite
_diffrn_radiation_source 'fine-focus sealed tube'
_diffrn_radiation_type MoK\a
_diffrn_radiation_wavelength 0.71075
_diffrn_reflns_av_R_equivalents 0.0731
_diffrn_reflns_av_sigmaI/netI 0.0709
_diffrn_reflns_limit_h_max 11
_diffrn_reflns_limit_h_min -11
_diffrn_reflns_limit_k_max 17
_diffrn_reflns_limit_k_min -17
_diffrn_reflns_limit_l_max 9
_diffrn_reflns_limit_l_min -9
_diffrn_reflns_number 6112
_diffrn_reflns_theta_full 25.99
_diffrn_reflns_theta_max 24.99
_diffrn_reflns_theta_min 2.99
_diffrn_standards_decay_% 0
_diffrn_standards_interval_count 0
_diffrn_standards_interval_time 0
_diffrn_standards_number 0
_exptl_absorpt_coefficient_mu 6.59
_exptl_absorpt_correction_T_max 0.4727
_exptl_absorpt_correction_T_min 0.4122
_exptl_absorpt_correction_type multi-scan
_exptl_absorpt_process_details SADABS
_exptl_crystal_colour 0
_exptl_crystal_density_diffrn 2.449
_exptl_crystal_density_method 'not measured'
_exptl_crystal_description 0
_exptl_crystal_F_000 748
_exptl_crystal_size_max 0.22
_exptl_crystal_size_mid 0.20
_exptl_crystal_size_min 0.18
_refine_diff_density_max 1.251
_refine_diff_density_min -1.700
_refine_diff_density_rms 0.229
_refine_ls_extinction_method none
_refine_ls_goodness_of_fit_ref 1.159
_refine_ls_hydrogen_treatment constr
_refine_ls_matrix_type full
_refine_ls_number_parameters 154
_refine_ls_number_reflns 1949
_refine_ls_number_restraints 0
_refine_ls_restrained_S_all 1.159
_refine_ls_R_factor_all 0.0816
_refine_ls_R_factor_gt 0.0595
_refine_ls_shift/su_max 0.000
_refine_ls_shift/su_mean 0.000
_refine_ls_structure_factor_coef Fsqd
_refine_ls_weighting_details 'calc w=1/[\s^2^(Fo^2^)+(0.0554P)^2^+2.7584P] where P=(Fo^2^+2Fc^2^)/3'
_refine_ls_weighting_scheme calc
_refine_ls_wR_factor_gt 0.1178
_refine_ls_wR_factor_ref 0.1261
_reflns_number_gt 1580
_reflns_number_total 1949
_reflns_threshold_expression >2sigma(I)
_cod_data_source_file c1dt10156k.txt
_cod_data_source_block 6
_cod_depositor_comments
;
The following automatic conversions were performed:

'_symmetry_cell_setting' value 'Monoclinic' changed to 'monoclinic'
according to /home/saulius/struct/CIF-dictionaries/cif_core.dic
dictionary named 'cif_core.dic' version 2.4.1 from
2010-06-29.

'_exptl_absorpt_correction_type' value 'Multi-scan'
changed to 'multi-scan' according to
/home/saulius/struct/CIF-dictionaries/cif_core.dic dictionary named
'cif_core.dic' version 2.4.1 from
2010-06-29.

'_refine_ls_hydrogen_treatment' value 'CONSTR' changed
to 'constr' according to
/home/saulius/struct/CIF-dictionaries/cif_core.dic dictionary named
'cif_core.dic' version 2.4.1 from 2010-06-29.

Automatic conversion script
Id: cif_fix_values 1715 2011-07-08 13:25:40Z adriana 
;
_cod_original_sg_symbol_H-M P21/c
_cod_database_code 7016968

loop_
_symmetry_equiv_pos_as_xyz
'x, y, z'
'-x, y+1/2, -z+1/2'
'-x, -y, -z'
'x, -y-1/2, z-1/2'

loop_
_atom_site_label
_atom_site_type_symbol
_atom_site_fract_x
_atom_site_fract_y
_atom_site_fract_z
_atom_site_U_iso_or_equiv
_atom_site_adp_type
_atom_site_occupancy
_atom_site_symmetry_multiplicity
_atom_site_calc_flag
_atom_site_refinement_flags
C1 C 0.6994(4) 0.2386(3) 0.5571(5) 0.0235(13) Uani 1 1 d .
C2 C 0.5581(5) 0.2287(3) 0.4438(6) 0.0261(13) Uani 1 1 d .
C3 C 0.4733(5) 0.2963(3) 0.3532(6) 0.0313(14) Uani 1 1 d .
H3 H 0.4981 0.3585 0.3522 0.038 Uiso 1 1 calc R
C4 C 0.3445(5) 0.2609(3) 0.2623(6) 0.0340(15) Uani 1 1 d .
H4 H 0.2744 0.2972 0.1955 0.041 Uiso 1 1 calc R
C5 C 0.3345(4) 0.1653(3) 0.2840(6) 0.0273(12) Uani 1 1 d U
C6 C 0.2153(5) 0.1054(3) 0.2013(7) 0.0327(14) Uani 1 1 d .
N1 N 1.1094(4) 0.0330(3) 0.7399(5) 0.0417(14) Uani 1 1 d .
O1 O 0.7487(3) 0.17081(18) 0.6542(4) 0.0240(9) Uani 1 1 d .
O2 O 0.7632(3) 0.31518(19) 0.5519(4) 0.0273(9) Uani 1 1 d .
O3 O 0.2276(3) 0.01733(19) 0.2192(4) 0.0347(10) Uani 1 1 d .
O4 O 0.1102(3) 0.1465(2) 0.1083(4) 0.0395(10) Uani 1 1 d U
O5 O 1.0409(3) 0.10543(19) 0.6769(4) 0.0309(9) Uani 1 1 d .
O6 O 1.0799(3) -0.00797(19) 0.8699(4) 0.0268(9) Uani 1 1 d .
O7 O 1.2280(5) -0.0043(3) 0.6618(6) 0.0970(19) Uani 1 1 d .
O8 O 0.9654(3) 0.2756(2) 0.8854(4) 0.0343(10) Uani 1 1 d .
H8A H 1.0324 0.2913 0.8411 0.051 Uiso 1 1 d R
H8B H 0.9198 0.3178 0.9243 0.051 Uiso 1 1 d R
S1 S 0.48026(12) 0.11950(7) 0.41611(15) 0.0282(3) Uani 1 1 d .
Tb1 Tb 0.90525(2) 0.113458(13) 0.89723(3) 0.01810(5) Uani 1 1 d .

loop_
_atom_site_aniso_label
_atom_site_aniso_U_11
_atom_site_aniso_U_22
_atom_site_aniso_U_33
_atom_site_aniso_U_23
_atom_site_aniso_U_13
_atom_site_aniso_U_12
C1 0.016(2) 0.026(2) 0.028(2) 0.0034(19) 0.0043(18) -0.0037(19)
C2 0.024(2) 0.024(2) 0.026(2) 0.0099(19) -0.0010(19) -0.005(2)
C3 0.023(3) 0.023(2) 0.039(3) 0.012(2) -0.011(2) 0.004(2)
C4 0.016(2) 0.022(2) 0.051(3) 0.004(2) -0.019(2) -0.001(2)
C5 0.013(2) 0.030(2) 0.029(2) -0.0005(19) -0.0149(18) -0.0029(19)
C6 0.025(2) 0.020(2) 0.046(3) 0.001(2) -0.007(2) -0.011(2)
N1 0.027(2) 0.055(3) 0.043(2) -0.007(2) 0.0070(19) -0.006(2)
O1 0.0195(15) 0.0180(14) 0.0256(15) 0.0039(13) -0.0116(13) -0.0029(13)
O2 0.0188(15) 0.0240(15) 0.0323(17) 0.0025(13) -0.0071(14) -0.0076(14)
O3 0.0249(17) 0.0168(14) 0.050(2) -0.0020(15) -0.0146(16) -0.0020(14)
O4 0.0234(18) 0.0255(15) 0.0513(19) 0.0007(15) -0.0268(16) 0.0011(14)
O5 0.0341(17) 0.0237(15) 0.0312(16) 0.0133(14) 0.0008(14) 0.0144(15)
O6 0.0335(17) 0.0279(15) 0.0222(14) 0.0139(13) 0.0127(13) 0.0048(14)
O7 0.084(3) 0.107(4) 0.116(4) -0.009(3) 0.057(3) 0.013(3)
O8 0.0364(18) 0.0224(15) 0.0392(18) 0.0009(15) -0.0005(15) 0.0000(15)
S1 0.0212(6) 0.0194(5) 0.0347(6) 0.0019(5) -0.0113(5) -0.0033(5)
Tb1 0.01312(9) 0.01670(8) 0.01945(9) 0.00033(10) -0.00587(8) 0.00111(10)

loop_
_atom_type_symbol
_atom_type_description
_atom_type_scat_dispersion_real
_atom_type_scat_dispersion_imag
_atom_type_scat_source
C C 0.0033 0.0016 'International Tables Vol C Tables 4.2.6.8 and 6.1.1.4'
H H 0.0000 0.0000 'International Tables Vol C Tables 4.2.6.8 and 6.1.1.4'
N N 0.0061 0.0033 'International Tables Vol C Tables 4.2.6.8 and 6.1.1.4'
Tb Tb -0.1943 3.0179 'International Tables Vol C Tables 4.2.6.8 and 6.1.1.4'
O O 0.0106 0.0060 'International Tables Vol C Tables 4.2.6.8 and 6.1.1.4'
S S 0.1246 0.1234 'International Tables Vol C Tables 4.2.6.8 and 6.1.1.4'

loop_
_geom_angle_atom_site_label_1
_geom_angle_atom_site_label_2
_geom_angle_atom_site_label_3
_geom_angle
_geom_angle_site_symmetry_1
_geom_angle_site_symmetry_3
O1 C1 O2 124.1(4) . .
O1 C1 C2 117.9(4) . .
O2 C1 C2 118.0(4) . .
C3 C2 C1 128.6(4) . .
C3 C2 S1 111.9(3) . .
C1 C2 S1 119.5(3) . .
C2 C3 C4 112.6(4) . .
C2 C3 H3 123.7 . .
C4 C3 H3 123.7 . .
C5 C4 C3 112.1(4) . .
C5 C4 H4 123.9 . .
C3 C4 H4 123.9 . .
C4 C5 C6 126.2(4) . .
C4 C5 S1 112.5(3) . .
C6 C5 S1 121.3(3) . .
O4 C6 O3 124.7(4) . .
O4 C6 C5 116.5(4) . .
O3 C6 C5 118.7(4) . .
O5 N1 O6 119.0(4) . .
O5 N1 O7 120.5(4) . .
O6 N1 O7 120.4(4) . .
C1 O1 Tb1 149.8(3) . .
C1 O2 Tb1 140.2(3) . 4_565
C6 O3 Tb1 135.8(3) . 3_656
C6 O4 Tb1 140.4(3) . 1_454
N1 O5 Tb1 95.2(3) . .
N1 O6 Tb1 160.0(3) . 3_757
N1 O6 Tb1 92.8(2) . .
Tb1 O6 Tb1 106.88(12) 3_757 .
Tb1 O8 H8A 119.7 . .
Tb1 O8 H8B 120.6 . .
H8A O8 H8B 119.7 . .
C5 S1 C2 91.0(2) . .
O1 Tb1 O2 84.98(10) . 4_566
O1 Tb1 O3 75.83(10) . 3_656
O2 Tb1 O3 101.79(11) 4_566 3_656
O1 Tb1 O4 144.44(10) . 1_656
O2 Tb1 O4 93.81(11) 4_566 1_656
O3 Tb1 O4 138.46(10) 3_656 1_656
O1 Tb1 O6 141.29(10) . 3_757
O2 Tb1 O6 78.41(10) 4_566 3_757
O3 Tb1 O6 73.77(11) 3_656 3_757
O4 Tb1 O6 72.06(11) 1_656 3_757
O1 Tb1 O8 75.40(10) . .
O2 Tb1 O8 77.49(11) 4_566 .
O3 Tb1 O8 151.16(10) 3_656 .
O4 Tb1 O8 69.70(10) 1_656 .
O6 Tb1 O8 132.73(10) 3_757 .
O1 Tb1 O5 78.28(10) . .
O2 Tb1 O5 155.02(10) 4_566 .
O3 Tb1 O5 92.01(11) 3_656 .
O4 Tb1 O5 89.29(12) 1_656 .
O6 Tb1 O5 125.85(10) 3_757 .
O8 Tb1 O5 80.40(11) . .
O1 Tb1 O6 120.96(10) . .
O2 Tb1 O6 151.06(10) 4_566 .
O3 Tb1 O6 75.31(10) 3_656 .
O4 Tb1 O6 72.73(10) 1_656 .
O6 Tb1 O6 73.12(12) 3_757 .
O8 Tb1 O6 118.96(11) . .
O5 Tb1 O6 52.75(9) . .
O1 Tb1 Tb1 143.23(7) . 3_757
O2 Tb1 Tb1 116.02(7) 4_566 3_757
O3 Tb1 Tb1 70.65(7) 3_656 3_757
O4 Tb1 Tb1 67.90(8) 1_656 3_757
O6 Tb1 Tb1 37.77(7) 3_757 3_757
O8 Tb1 Tb1 136.07(8) . 3_757
O5 Tb1 Tb1 88.09(7) . 3_757
O6 Tb1 Tb1 35.35(7) . 3_757

loop_
_geom_bond_atom_site_label_1
_geom_bond_atom_site_label_2
_geom_bond_distance
_geom_bond_site_symmetry_2
C1 O1 1.268(5) .
C1 O2 1.278(5) .
C1 C2 1.485(6) .
C2 C3 1.374(6) .
C2 S1 1.743(4) .
C3 C4 1.408(6) .
C3 H3 0.9300 .
C4 C5 1.393(6) .
C4 H4 0.9300 .
C5 C6 1.487(6) .
C5 S1 1.707(4) .
C6 O4 1.273(5) .
C6 O3 1.278(5) .
N1 O5 1.280(5) .
N1 O6 1.286(5) .
N1 O7 1.560(7) .
O1 Tb1 2.326(3) .
O2 Tb1 2.329(3) 4_565
O3 Tb1 2.359(3) 3_656
O4 Tb1 2.361(3) 1_454
O5 Tb1 2.465(3) .
O6 Tb1 2.374(3) 3_757
O6 Tb1 2.513(3) .
O8 Tb1 2.416(3) .
O8 H8A 0.8579 .
O8 H8B 0.8606 .
Tb1 O2 2.329(3) 4_566
Tb1 O3 2.359(3) 3_656
Tb1 O4 2.361(3) 1_656
Tb1 O6 2.374(3) 3_757
Tb1 Tb1 3.9268(9) 3_757

loop_
_geom_torsion_atom_site_label_1
_geom_torsion_atom_site_label_2
_geom_torsion_atom_site_label_3
_geom_torsion_atom_site_label_4
_geom_torsion
_geom_torsion_site_symmetry_1
_geom_torsion_site_symmetry_4
O1 C1 C2 C3 166.6(5) . .
O2 C1 C2 C3 -12.8(8) . .
O1 C1 C2 S1 -12.5(6) . .
O2 C1 C2 S1 168.1(3) . .
C1 C2 C3 C4 -178.6(5) . .
S1 C2 C3 C4 0.6(6) . .
C2 C3 C4 C5 -0.8(7) . .
C3 C4 C5 C6 -177.6(5) . .
C3 C4 C5 S1 0.7(6) . .
C4 C5 C6 O4 -3.5(8) . .
S1 C5 C6 O4 178.4(4) . .
C4 C5 C6 O3 172.5(5) . .
S1 C5 C6 O3 -5.6(7) . .
O2 C1 O1 Tb1 20.3(9) . .
C2 C1 O1 Tb1 -159.1(4) . .
O1 C1 O2 Tb1 93.9(5) . 4_565
C2 C1 O2 Tb1 -86.7(5) . 4_565
O4 C6 O3 Tb1 3.6(9) . 3_656
C5 C6 O3 Tb1 -172.0(3) . 3_656
O3 C6 O4 Tb1 -10.9(9) . 1_454
C5 C6 O4 Tb1 164.8(4) . 1_454
O6 N1 O5 Tb1 4.5(4) . .
O7 N1 O5 Tb1 -174.8(3) . .
O5 N1 O6 Tb1 -173.6(5) . 3_757
O7 N1 O6 Tb1 5.6(10) . 3_757
O5 N1 O6 Tb1 -4.4(4) . .
O7 N1 O6 Tb1 174.9(3) . .
C4 C5 S1 C2 -0.3(4) . .
C6 C5 S1 C2 178.1(4) . .
C3 C2 S1 C5 -0.2(4) . .
C1 C2 S1 C5 179.1(4) . .
C1 O1 Tb1 O2 74.2(6) . 4_566
C1 O1 Tb1 O3 177.7(6) . 3_656
C1 O1 Tb1 O4 -15.3(7) . 1_656
C1 O1 Tb1 O6 138.6(6) . 3_757
C1 O1 Tb1 O8 -4.1(6) . .
C1 O1 Tb1 O5 -87.1(6) . .
C1 O1 Tb1 O6 -119.4(6) . .
C1 O1 Tb1 Tb1 -157.6(5) . 3_757
N1 O5 Tb1 O1 -147.4(2) . .
N1 O5 Tb1 O2 163.7(2) . 4_566
N1 O5 Tb1 O3 -72.3(2) . 3_656
N1 O5 Tb1 O4 66.2(2) . 1_656
N1 O5 Tb1 O6 -0.9(3) . 3_757
N1 O5 Tb1 O8 135.7(2) . .
N1 O5 Tb1 O6 -2.5(2) . .
N1 O5 Tb1 Tb1 -1.7(2) . 3_757
N1 O6 Tb1 O1 43.6(2) . .
Tb1 O6 Tb1 O1 -140.26(10) 3_757 .
N1 O6 Tb1 O2 -165.5(2) . 4_566
Tb1 O6 Tb1 O2 10.7(2) 3_757 4_566
N1 O6 Tb1 O3 106.7(2) . 3_656
Tb1 O6 Tb1 O3 -77.16(13) 3_757 3_656
N1 O6 Tb1 O4 -100.2(2) . 1_656
Tb1 O6 Tb1 O4 75.95(12) 3_757 1_656
N1 O6 Tb1 O6 -176.2(3) . 3_757
Tb1 O6 Tb1 O6 0.0 3_757 3_757
N1 O6 Tb1 O8 -46.2(2) . .
Tb1 O6 Tb1 O8 129.98(11) 3_757 .
N1 O6 Tb1 O5 2.5(2) . .
Tb1 O6 Tb1 O5 178.66(16) 3_757 .
N1 O6 Tb1 Tb1 -176.2(3) . 3_757
